data_7155337
loop_
_publ_author_name
'Wang, Xuan'
'Sun, Wangbin'
'Zou, Jian-Ping'
'lin, guoqiang'
'Sun, Bingfeng'

_publ_section_title
;
 Asymmetric Total Synthesis of Hedyosumin E aglycon,
 7,10-Epoxyhedyosminolide and ent-Zedolactone A
;
_journal_name_full 'Org. Biomol. Chem.'
_journal_paper_doi 10.1039/C6OB02179D
_journal_year 2016
_chemical_absolute_configuration rm
_chemical_formula_sum 'C21 H24 O5 S'
_chemical_formula_weight 388.46
_chemical_name_systematic
; 
 ? 
;
_space_group_IT_number 19
_symmetry_cell_setting orthorhombic
_symmetry_space_group_name_Hall 'P 2ac 2ab'
_symmetry_space_group_name_H-M 'P 21 21 21'
_atom_sites_solution_hydrogens geom
_atom_sites_solution_primary direct
_atom_sites_solution_secondary difmap
_audit_creation_method SHELXL-97
_audit_update_record
;
2016-01-05 deposited with the CCDC.
2016-10-24 downloaded from the CCDC.
;
_cell_angle_alpha 90.00
_cell_angle_beta 90.00
_cell_angle_gamma 90.00
_cell_formula_units_Z 4
_cell_length_a 10.2408(11)
_cell_length_b 11.0014(12)
_cell_length_c 17.5608(19)
_cell_measurement_reflns_used 7159
_cell_measurement_temperature 296(2)
_cell_measurement_theta_max 27.61
_cell_measurement_theta_min 2.30
_cell_volume 1978.5(4)
_computing_cell_refinement 'Bruker SAINT'
_computing_data_collection 'Bruker APEX2'
_computing_data_reduction 'Bruker SAINT'
_computing_molecular_graphics 'Bruker SHELXTL'
_computing_publication_material 'Bruker SHELXTL'
_computing_structure_refinement 'SHELXL-97 (Sheldrick, 1997)'
_computing_structure_solution 'SHELXS-97 (Sheldrick, 1990)'
_diffrn_ambient_temperature 296(2)
_diffrn_measured_fraction_theta_full 1.000
_diffrn_measured_fraction_theta_max 1.000
_diffrn_measurement_device_type 'Bruker APEX-II CCD'
_diffrn_measurement_method '\f and \w scans'
_diffrn_radiation_monochromator graphite
_diffrn_radiation_source 'fine-focus sealed tube'
_diffrn_radiation_type MoK\a
_diffrn_radiation_wavelength 0.71073
_diffrn_reflns_av_R_equivalents 0.0225
_diffrn_reflns_av_sigmaI/netI 0.0250
_diffrn_reflns_limit_h_max 12
_diffrn_reflns_limit_h_min -11
_diffrn_reflns_limit_k_max 13
_diffrn_reflns_limit_k_min -8
_diffrn_reflns_limit_l_max 21
_diffrn_reflns_limit_l_min -21
_diffrn_reflns_number 10418
_diffrn_reflns_theta_full 25.98
_diffrn_reflns_theta_max 25.98
_diffrn_reflns_theta_min 2.18
_diffrn_standards_number 0
_exptl_absorpt_coefficient_mu 0.192
_exptl_absorpt_correction_T_max 0.7456
_exptl_absorpt_correction_T_min 0.6537
_exptl_absorpt_correction_type multi-scan
_exptl_crystal_colour colorless
_exptl_crystal_density_diffrn 1.304
_exptl_crystal_density_method 'not measured'
_exptl_crystal_description block
_exptl_crystal_F_000 824
_exptl_crystal_size_max 0.9
_exptl_crystal_size_mid 0.8
_exptl_crystal_size_min 0.5
_refine_diff_density_max 0.282
_refine_diff_density_min -0.160
_refine_diff_density_rms 0.051
_refine_ls_abs_structure_details 'Flack H D (1983), Acta Cryst. A39, 876-881'
_refine_ls_abs_structure_Flack 0.00(6)
_refine_ls_extinction_coef 0.0215(16)
_refine_ls_extinction_expression Fc^*^=kFc[1+0.001xFc^2^\l^3^/sin(2\q)]^-1/4^
_refine_ls_extinction_method SHELXL
_refine_ls_goodness_of_fit_ref 1.039
_refine_ls_hydrogen_treatment mixed
_refine_ls_matrix_type full
_refine_ls_number_parameters 247
_refine_ls_number_reflns 3893
_refine_ls_number_restraints 0
_refine_ls_restrained_S_all 1.039
_refine_ls_R_factor_all 0.0316
_refine_ls_R_factor_gt 0.0299
_refine_ls_shift/su_max 0.001
_refine_ls_shift/su_mean 0.000
_refine_ls_structure_factor_coef Fsqd
_refine_ls_weighting_details 'calc w=1/[\s^2^(Fo^2^)+(0.0468P)^2^+0.2046P] where P=(Fo^2^+2Fc^2^)/3'
_refine_ls_weighting_scheme calc
_refine_ls_wR_factor_gt 0.0785
_refine_ls_wR_factor_ref 0.0799
_reflns_number_gt 3727
_reflns_number_total 3893
_reflns_threshold_expression >2sigma(I)
_cod_data_source_file c6ob02179d2.cif
_cod_data_source_block 20150608wangx_0m
_cod_depositor_comments
;
The following automatic conversions were performed:

'_symmetry_cell_setting' value 'Orthorhombic' changed to
'orthorhombic' according to
/usr/data/users/saulius/crontab/automatic-downloads/rss-feeds/RSC/lib/dictionaries/cif_core.dic
dictionary named 'cif_core.dic' version 2.4.2 from 2011-04-26.

Automatic conversion script
Id: cif_fix_values 4268 2015-11-12 08:31:59Z antanas 
;
_cod_original_sg_symbol_H-M P2(1)2(1)2(1)
_cod_database_code 7155337

loop_
_symmetry_equiv_pos_as_xyz
'x, y, z'
'x+1/2, -y+1/2, -z'
'-x, y+1/2, -z+1/2'
'-x+1/2, -y, z+1/2'

loop_
_atom_site_label
_atom_site_type_symbol
_atom_site_fract_x
_atom_site_fract_y
_atom_site_fract_z
_atom_site_U_iso_or_equiv
_atom_site_adp_type
_atom_site_occupancy
_atom_site_symmetry_multiplicity
_atom_site_calc_flag
_atom_site_refinement_flags
C1 C 0.57762(16) 0.49869(16) 0.87743(11) 0.0509(4) Uani 1 1 d .
C2 C 0.57925(17) 0.56365(15) 0.95270(10) 0.0482(4) Uani 1 1 d .
H2A H 0.6574 0.5438 0.9813 0.058 Uiso 1 1 calc R
H2B H 0.5033 0.5425 0.9829 0.058 Uiso 1 1 calc R
C3 C 0.57728(14) 0.69743(14) 0.93113(8) 0.0381(3) Uani 1 1 d .
C4 C 0.63596(15) 0.69807(14) 0.85039(8) 0.0432(3) Uani 1 1 d .
H4 H 0.7289 0.7193 0.8508 0.052 Uiso 1 1 calc R
C5 C 0.63827(15) 0.78403(14) 0.98824(8) 0.0421(3) Uani 1 1 d .
H5A H 0.7317 0.7697 0.9897 0.051 Uiso 1 1 calc R
H5B H 0.6036 0.7660 1.0384 0.051 Uiso 1 1 calc R
C6 C 0.61403(14) 0.91972(13) 0.97050(8) 0.0373(3) Uani 1 1 d .
H6 H 0.5863 0.9554 1.0190 0.045 Uiso 1 1 calc R
C7 C 0.49909(13) 0.94528(13) 0.91437(8) 0.0364(3) Uani 1 1 d .
H7 H 0.4239 0.9692 0.9455 0.044 Uiso 1 1 calc R
C8 C 0.45524(14) 0.83668(13) 0.86567(8) 0.0373(3) Uani 1 1 d .
C9 C 0.55536(17) 0.79025(15) 0.80696(8) 0.0448(3) Uani 1 1 d .
H9A H 0.5118 0.7525 0.7640 0.054 Uiso 1 1 calc R
H9B H 0.6097 0.8562 0.7886 0.054 Uiso 1 1 calc R
C10 C 0.32227(16) 0.86043(17) 0.83118(11) 0.0531(4) Uani 1 1 d .
H10A H 0.2943 0.7900 0.8033 0.080 Uiso 1 1 calc R
H10B H 0.3275 0.9288 0.7973 0.080 Uiso 1 1 calc R
H10C H 0.2607 0.8775 0.8710 0.080 Uiso 1 1 calc R
C11 C 0.54091(15) 1.05904(14) 0.86886(9) 0.0425(3) Uani 1 1 d .
H11A H 0.5648 1.0375 0.8171 0.051 Uiso 1 1 calc R
H11B H 0.4710 1.1184 0.8673 0.051 Uiso 1 1 calc R
C12 C 0.65882(14) 1.10889(13) 0.91230(9) 0.0405(3) Uani 1 1 d .
H12 H 0.6297 1.1617 0.9539 0.049 Uiso 1 1 calc R
C13 C 0.73101(14) 0.99820(15) 0.94434(8) 0.0408(3) Uani 1 1 d .
H13 H 0.7797 1.0239 0.9896 0.049 Uiso 1 1 calc R
C14 C 0.82727(16) 0.94292(16) 0.88778(10) 0.0483(4) Uani 1 1 d .
H14A H 0.7835 0.9272 0.8405 0.073 Uiso 1 1 calc R
H14B H 0.8610 0.8682 0.9080 0.073 Uiso 1 1 calc R
H14C H 0.8979 0.9986 0.8793 0.073 Uiso 1 1 calc R
C15 C 0.82368(15) 1.25608(14) 0.88339(9) 0.0438(3) Uani 1 1 d .
C16 C 0.99346(16) 1.37429(15) 0.82906(9) 0.0472(4) Uani 1 1 d .
C17 C 1.11113(18) 1.32484(18) 0.84881(11) 0.0575(4) Uani 1 1 d .
H17 H 1.1174 1.2427 0.8609 0.069 Uiso 1 1 calc R
C18 C 1.22010(18) 1.3978(2) 0.85060(11) 0.0621(5) Uani 1 1 d .
H18 H 1.3005 1.3652 0.8643 0.075 Uiso 1 1 calc R
C19 C 1.21047(19) 1.5184(2) 0.83222(11) 0.0627(5) Uani 1 1 d .
H19 H 1.2844 1.5674 0.8335 0.075 Uiso 1 1 calc R
C20 C 1.0923(2) 1.56715(19) 0.81203(11) 0.0644(5) Uani 1 1 d .
H20 H 1.0864 1.6492 0.7997 0.077 Uiso 1 1 calc R
C21 C 0.98103(19) 1.49440(17) 0.80984(10) 0.0542(4) Uani 1 1 d .
H21 H 0.9006 1.5265 0.7957 0.065 Uiso 1 1 calc R
O1 O 0.61388(12) 0.57617(11) 0.82103(7) 0.0543(3) Uani 1 1 d .
O2 O 0.55046(14) 0.39499(11) 0.86453(9) 0.0673(4) Uani 1 1 d .
O3 O 0.44433(9) 0.73284(9) 0.91701(6) 0.0392(2) Uani 1 1 d .
O4 O 0.73696(10) 1.17790(10) 0.85815(6) 0.0433(3) Uani 1 1 d .
O5 O 0.88340(12) 1.29900(12) 0.82118(7) 0.0546(3) Uani 1 1 d .
S1 S 0.85420(5) 1.29567(5) 0.97114(2) 0.06311(16) Uani 1 1 d .

loop_
_atom_site_aniso_label
_atom_site_aniso_U_11
_atom_site_aniso_U_22
_atom_site_aniso_U_33
_atom_site_aniso_U_23
_atom_site_aniso_U_13
_atom_site_aniso_U_12
C1 0.0455(8) 0.0446(9) 0.0626(10) -0.0059(8) -0.0058(7) 0.0046(7)
C2 0.0521(8) 0.0412(8) 0.0512(9) 0.0038(7) 0.0004(7) -0.0005(7)
C3 0.0382(7) 0.0391(7) 0.0370(7) -0.0002(6) -0.0001(5) -0.0021(6)
C4 0.0451(8) 0.0456(8) 0.0389(7) -0.0068(6) 0.0036(6) -0.0035(7)
C5 0.0489(8) 0.0454(8) 0.0322(6) 0.0026(6) -0.0067(6) -0.0026(7)
C6 0.0423(7) 0.0394(7) 0.0301(6) -0.0033(5) -0.0027(6) -0.0039(6)
C7 0.0343(6) 0.0389(7) 0.0361(7) -0.0016(6) 0.0009(6) -0.0023(6)
C8 0.0387(7) 0.0385(7) 0.0348(7) 0.0031(6) -0.0043(6) -0.0086(6)
C9 0.0556(9) 0.0482(8) 0.0306(7) -0.0035(6) 0.0004(6) -0.0081(7)
C10 0.0433(8) 0.0560(9) 0.0599(10) 0.0103(8) -0.0152(7) -0.0130(7)
C11 0.0427(8) 0.0371(7) 0.0476(8) 0.0022(6) -0.0089(7) -0.0057(6)
C12 0.0429(8) 0.0392(7) 0.0394(7) -0.0019(6) -0.0007(6) -0.0093(6)
C13 0.0406(7) 0.0452(8) 0.0366(7) -0.0033(6) -0.0083(5) -0.0077(7)
C14 0.0375(7) 0.0524(9) 0.0551(9) 0.0023(7) -0.0012(6) -0.0055(7)
C15 0.0448(8) 0.0406(7) 0.0459(8) -0.0021(6) -0.0035(6) -0.0065(7)
C16 0.0499(8) 0.0515(9) 0.0404(8) -0.0007(7) 0.0014(7) -0.0164(7)
C17 0.0586(10) 0.0531(10) 0.0609(10) 0.0000(8) 0.0023(8) -0.0060(8)
C18 0.0480(9) 0.0840(14) 0.0544(10) -0.0021(9) 0.0037(8) -0.0100(10)
C19 0.0588(11) 0.0807(13) 0.0486(9) -0.0047(9) 0.0081(8) -0.0333(10)
C20 0.0871(14) 0.0527(10) 0.0533(10) 0.0061(8) 0.0039(9) -0.0239(10)
C21 0.0596(10) 0.0532(10) 0.0499(9) 0.0045(8) -0.0014(7) -0.0084(8)
O1 0.0664(7) 0.0471(6) 0.0495(6) -0.0142(5) 0.0042(6) 0.0027(6)
O2 0.0724(8) 0.0416(7) 0.0879(10) -0.0120(6) -0.0092(8) 0.0001(6)
O3 0.0373(5) 0.0394(5) 0.0410(5) 0.0033(4) 0.0001(4) -0.0055(4)
O4 0.0487(6) 0.0400(5) 0.0412(5) -0.0022(4) -0.0022(4) -0.0133(5)
O5 0.0587(7) 0.0612(7) 0.0440(6) 0.0020(5) -0.0039(5) -0.0270(6)
S1 0.0692(3) 0.0755(3) 0.0446(2) -0.0120(2) -0.00160(19) -0.0321(2)

loop_
_atom_type_symbol
_atom_type_description
_atom_type_scat_dispersion_real
_atom_type_scat_dispersion_imag
_atom_type_scat_source
C C 0.0033 0.0016 'International Tables Vol C Tables 4.2.6.8 and 6.1.1.4'
H H 0.0000 0.0000 'International Tables Vol C Tables 4.2.6.8 and 6.1.1.4'
O O 0.0106 0.0060 'International Tables Vol C Tables 4.2.6.8 and 6.1.1.4'
S S 0.1246 0.1234 'International Tables Vol C Tables 4.2.6.8 and 6.1.1.4'

loop_
_geom_angle_atom_site_label_1
_geom_angle_atom_site_label_2
_geom_angle_atom_site_label_3
_geom_angle
O2 C1 O1 121.60(17)
O2 C1 C2 128.53(18)
O1 C1 C2 109.87(14)
C1 C2 C3 103.96(13)
C1 C2 H2A 111.0
C3 C2 H2A 111.0
C1 C2 H2B 111.0
C3 C2 H2B 111.0
H2A C2 H2B 109.0
O3 C3 C5 109.49(12)
O3 C3 C2 108.54(12)
C5 C3 C2 115.96(12)
O3 C3 C4 102.09(11)
C5 C3 C4 116.42(12)
C2 C3 C4 103.22(12)
O1 C4 C9 110.75(12)
O1 C4 C3 105.16(12)
C9 C4 C3 104.72(12)
O1 C4 H4 111.9
C9 C4 H4 111.9
C3 C4 H4 111.9
C3 C5 C6 114.02(11)
C3 C5 H5A 108.7
C6 C5 H5A 108.7
C3 C5 H5B 108.7
C6 C5 H5B 108.7
H5A C5 H5B 107.6
C5 C6 C13 118.35(12)
C5 C6 C7 115.00(11)
C13 C6 C7 107.22(11)
C5 C6 H6 105.0
C13 C6 H6 105.0
C7 C6 H6 105.0
C8 C7 C11 115.02(11)
C8 C7 C6 115.58(12)
C11 C7 C6 105.28(11)
C8 C7 H7 106.8
C11 C7 H7 106.8
C6 C7 H7 106.8
O3 C8 C10 108.27(11)
O3 C8 C7 106.69(10)
C10 C8 C7 110.58(13)
O3 C8 C9 101.81(12)
C10 C8 C9 112.84(13)
C7 C8 C9 115.83(12)
C4 C9 C8 104.35(11)
C4 C9 H9A 110.9
C8 C9 H9A 110.9
C4 C9 H9B 110.9
C8 C9 H9B 110.9
H9A C9 H9B 108.9
C8 C10 H10A 109.5
C8 C10 H10B 109.5
H10A C10 H10B 109.5
C8 C10 H10C 109.5
H10A C10 H10C 109.5
H10B C10 H10C 109.5
C12 C11 C7 104.54(12)
C12 C11 H11A 110.8
C7 C11 H11A 110.8
C12 C11 H11B 110.8
C7 C11 H11B 110.8
H11A C11 H11B 108.9
O4 C12 C11 107.15(12)
O4 C12 C13 112.90(12)
C11 C12 C13 106.21(12)
O4 C12 H12 110.2
C11 C12 H12 110.2
C13 C12 H12 110.2
C14 C13 C12 112.94(13)
C14 C13 C6 118.12(13)
C12 C13 C6 100.31(11)
C14 C13 H13 108.3
C12 C13 H13 108.3
C6 C13 H13 108.3
C13 C14 H14A 109.5
C13 C14 H14B 109.5
H14A C14 H14B 109.5
C13 C14 H14C 109.5
H14A C14 H14C 109.5
H14B C14 H14C 109.5
O4 C15 O5 105.34(13)
O4 C15 S1 128.55(12)
O5 C15 S1 126.11(11)
C17 C16 C21 121.90(16)
C17 C16 O5 119.82(16)
C21 C16 O5 118.02(16)
C16 C17 C18 119.27(18)
C16 C17 H17 120.4
C18 C17 H17 120.4
C19 C18 C17 120.13(19)
C19 C18 H18 119.9
C17 C18 H18 119.9
C18 C19 C20 120.26(17)
C18 C19 H19 119.9
C20 C19 H19 119.9
C19 C20 C21 120.32(18)
C19 C20 H20 119.8
C21 C20 H20 119.8
C16 C21 C20 118.12(19)
C16 C21 H21 120.9
C20 C21 H21 120.9
C1 O1 C4 111.26(12)
C3 O3 C8 104.25(10)
C15 O4 C12 119.51(11)
C15 O5 C16 119.61(12)

loop_
_geom_bond_atom_site_label_1
_geom_bond_atom_site_label_2
_geom_bond_distance
C1 O2 1.196(2)
C1 O1 1.358(2)
C1 C2 1.503(2)
C2 C3 1.520(2)
C2 H2A 0.9700
C2 H2B 0.9700
C3 O3 1.4377(17)
C3 C5 1.518(2)
C3 C4 1.5400(19)
C4 O1 1.4545(19)
C4 C9 1.514(2)
C4 H4 0.9800
C5 C6 1.545(2)
C5 H5A 0.9700
C5 H5B 0.9700
C6 C13 1.547(2)
C6 C7 1.5608(19)
C6 H6 0.9800
C7 C8 1.536(2)
C7 C11 1.545(2)
C7 H7 0.9800
C8 O3 1.4596(17)
C8 C10 1.513(2)
C8 C9 1.541(2)
C9 H9A 0.9700
C9 H9B 0.9700
C10 H10A 0.9600
C10 H10B 0.9600
C10 H10C 0.9600
C11 C12 1.530(2)
C11 H11A 0.9700
C11 H11B 0.9700
C12 O4 1.4564(17)
C12 C13 1.532(2)
C12 H12 0.9800
C13 C14 1.526(2)
C13 H13 0.9800
C14 H14A 0.9600
C14 H14B 0.9600
C14 H14C 0.9600
C15 O4 1.3134(18)
C15 O5 1.3381(19)
C15 S1 1.6314(16)
C16 C17 1.367(3)
C16 C21 1.370(3)
C16 O5 1.4055(19)
C17 C18 1.375(3)
C17 H17 0.9300
C18 C19 1.369(3)
C18 H18 0.9300
C19 C20 1.370(3)
C19 H19 0.9300
C20 C21 1.393(3)
C20 H20 0.9300
C21 H21 0.9300

loop_
_geom_torsion_atom_site_label_1
_geom_torsion_atom_site_label_2
_geom_torsion_atom_site_label_3
_geom_torsion_atom_site_label_4
_geom_torsion
O2 C1 C2 C3 -162.29(18)
O1 C1 C2 C3 18.08(17)
C1 C2 C3 O3 83.13(14)
C1 C2 C3 C5 -153.19(13)
C1 C2 C3 C4 -24.67(16)
O3 C3 C4 O1 -89.19(13)
C5 C3 C4 O1 151.64(12)
C2 C3 C4 O1 23.41(15)
O3 C3 C4 C9 27.60(14)
C5 C3 C4 C9 -91.57(15)
C2 C3 C4 C9 140.20(13)
O3 C3 C5 C6 -47.24(16)
C2 C3 C5 C6 -170.43(13)
C4 C3 C5 C6 67.84(17)
C3 C5 C6 C13 -110.36(14)
C3 C5 C6 C7 18.16(18)
C5 C6 C7 C8 -18.63(18)
C13 C6 C7 C8 115.24(13)
C5 C6 C7 C11 -146.71(13)
C13 C6 C7 C11 -12.84(15)
C11 C7 C8 O3 169.33(12)
C6 C7 C8 O3 46.26(15)
C11 C7 C8 C10 -73.14(16)
C6 C7 C8 C10 163.79(13)
C11 C7 C8 C9 56.84(17)
C6 C7 C8 C9 -66.24(16)
O1 C4 C9 C8 112.83(13)
C3 C4 C9 C8 -0.04(15)
O3 C8 C9 C4 -27.06(14)
C10 C8 C9 C4 -142.88(13)
C7 C8 C9 C4 88.24(15)
C8 C7 C11 C12 -140.91(13)
C6 C7 C11 C12 -12.49(15)
C7 C11 C12 O4 154.97(12)
C7 C11 C12 C13 34.06(15)
O4 C12 C13 C14 -31.44(17)
C11 C12 C13 C14 85.70(15)
O4 C12 C13 C6 -158.11(11)
C11 C12 C13 C6 -40.97(14)
C5 C6 C13 C14 41.49(18)
C7 C6 C13 C14 -90.58(15)
C5 C6 C13 C12 164.60(12)
C7 C6 C13 C12 32.54(13)
C21 C16 C17 C18 1.0(3)
O5 C16 C17 C18 175.01(16)
C16 C17 C18 C19 -0.5(3)
C17 C18 C19 C20 0.1(3)
C18 C19 C20 C21 -0.1(3)
C17 C16 C21 C20 -1.0(3)
O5 C16 C21 C20 -175.18(15)
C19 C20 C21 C16 0.6(3)
O2 C1 O1 C4 177.35(16)
C2 C1 O1 C4 -3.00(18)
C9 C4 O1 C1 -125.83(13)
C3 C4 O1 C1 -13.23(17)
C5 C3 O3 C8 77.56(13)
C2 C3 O3 C8 -154.96(11)
C4 C3 O3 C8 -46.39(13)
C10 C8 O3 C3 165.47(13)
C7 C8 O3 C3 -75.48(13)
C9 C8 O3 C3 46.35(13)
O5 C15 O4 C12 176.68(13)
S1 C15 O4 C12 -3.8(2)
C11 C12 O4 C15 162.13(13)
C13 C12 O4 C15 -81.29(16)
O4 C15 O5 C16 -172.19(14)
S1 C15 O5 C16 8.3(2)
C17 C16 O5 C15 75.4(2)
C21 C16 O5 C15 -110.36(18)
